data_7223779
loop_
_publ_author_name
'He, Jun'
'Zeller, Matthias'
'Hunter, Allen D.'
'Xu, Zhengtao'

_publ_section_title
;
 Functional shakeup of metal--organic frameworks: the rise of the sidekick
;
_journal_issue 48
_journal_name_full CrystEngComm
_journal_page_first 9254
_journal_paper_doi 10.1039/C5CE01790D
_journal_volume 17
_journal_year 2015
_chemical_formula_sum 'C54 H68.43 Eu4 O27.22 S18'
_chemical_formula_weight 2337.95
_chemical_name_systematic EuTMBD-AgCl-H2S
_space_group_crystal_system trigonal
_space_group_IT_number 147
_space_group_name_Hall '-P 3'
_space_group_name_H-M_alt 'P -3'
_symmetry_space_group_name_Hall '-P 3'
_symmetry_space_group_name_H-M 'P -3'
_atom_sites_solution_hydrogens mixed
_atom_sites_solution_primary direct
_atom_sites_solution_secondary difmap
_audit_creation_method SHELXL-2014/7
_audit_update_record
;
2015-09-08 deposited with the CCDC.
2015-10-19 downloaded from the CCDC.
;
_cell_angle_alpha 90
_cell_angle_beta 90
_cell_angle_gamma 120
_cell_formula_units_Z 2
_cell_length_a 19.8319(12)
_cell_length_b 19.8319(12)
_cell_length_c 15.2208(19)
_cell_measurement_reflns_used 7016
_cell_measurement_temperature 100(2)
_cell_measurement_theta_max 30.4055
_cell_measurement_theta_min 2.4472
_cell_volume 5184.4(8)
_computing_cell_refinement 'SAINT V7.66A (Bruker, 2009)'
_computing_data_collection 'Apex2 v2009.7-0 (Bruker, 2009)'
_computing_data_reduction 'SAINT V7.66A (Bruker, 2009)'
_computing_structure_refinement
;  
SHELXL-2014/7 (Sheldrick, 2014), 
SHELXLE Rev740 (H\"ubschle et al., 2011)
;
_computing_structure_solution 'SHELXS-97 (Sheldrick, 2008)'
_diffrn_ambient_temperature 100(2)
_diffrn_measured_fraction_theta_full 0.999
_diffrn_measured_fraction_theta_max 0.975
_diffrn_measurement_device_type 'Bruker AXS SMART APEX CCD diffractometer'
_diffrn_measurement_method 'omega and phi scans'
_diffrn_radiation_monochromator graphite
_diffrn_radiation_type MoK\a
_diffrn_radiation_wavelength 0.71073
_diffrn_reflns_av_R_equivalents 0.0589
_diffrn_reflns_av_unetI/netI 0.0744
_diffrn_reflns_laue_measured_fraction_full 0.999
_diffrn_reflns_laue_measured_fraction_max 0.975
_diffrn_reflns_limit_h_max 27
_diffrn_reflns_limit_h_min -28
_diffrn_reflns_limit_k_max 27
_diffrn_reflns_limit_k_min -27
_diffrn_reflns_limit_l_max 14
_diffrn_reflns_limit_l_min -21
_diffrn_reflns_number 34260
_diffrn_reflns_point_group_measured_fraction_full 0.999
_diffrn_reflns_point_group_measured_fraction_max 0.975
_diffrn_reflns_theta_full 25.242
_diffrn_reflns_theta_max 30.600
_diffrn_reflns_theta_min 2.054
_diffrn_source 'fine focus sealed tube'
_exptl_absorpt_coefficient_mu 2.806
_exptl_absorpt_correction_T_max 0.7461
_exptl_absorpt_correction_T_min 0.5643
_exptl_absorpt_correction_type multi-scan
_exptl_absorpt_process_details 'Sadabs 2008/1 (Bruker, 2008)'
_exptl_crystal_colour black
_exptl_crystal_density_diffrn 1.498
_exptl_crystal_description block
_exptl_crystal_F_000 2300
_exptl_crystal_size_max 0.310
_exptl_crystal_size_mid 0.280
_exptl_crystal_size_min 0.210
_platon_squeeze_details
;
;
_refine_diff_density_max 1.427
_refine_diff_density_min -1.010
_refine_diff_density_rms 0.189
_refine_ls_extinction_method none
_refine_ls_goodness_of_fit_ref 1.026
_refine_ls_hydrogen_treatment mixed
_refine_ls_matrix_type full
_refine_ls_number_parameters 462
_refine_ls_number_reflns 10390
_refine_ls_number_restraints 360
_refine_ls_restrained_S_all 1.028
_refine_ls_R_factor_all 0.0805
_refine_ls_R_factor_gt 0.0550
_refine_ls_shift/su_max 0.001
_refine_ls_shift/su_mean 0.000
_refine_ls_structure_factor_coef Fsqd
_refine_ls_weighting_details 'w=1/[\s^2^(Fo^2^)+(0.0614P)^2^+14.6236P] where P=(Fo^2^+2Fc^2^)/3'
_refine_ls_weighting_scheme calc
_refine_ls_wR_factor_gt 0.1303
_refine_ls_wR_factor_ref 0.1415
_reflns_Friedel_coverage 0.000
_reflns_number_gt 7554
_reflns_number_total 10390
_reflns_threshold_expression 'I > 2\s(I)'
_cod_data_source_file c5ce01790d1.cif
_cod_data_source_block 10mz462_0m
_cod_original_cell_volume 5184.4(9)
_cod_database_code 7223779
_shelx_shelxl_version_number 2014/7
_shelx_space_group_comment
;
The symmetry employed for this shelxl refinement is uniquely defined
by the following loop, which should always be used as a source of
symmetry information in preference to the above space-group names.
They are only intended as comments.
;
_shelx_estimated_absorpt_t_min 0.477
_shelx_estimated_absorpt_t_max 0.590

loop_
_space_group_symop_operation_xyz
'x, y, z'
'-y, x-y, z'
'-x+y, -x, z'
'-x, -y, -z'
'y, -x+y, -z'
'x-y, x, -z'

loop_
_atom_site_label
_atom_site_type_symbol
_atom_site_fract_x
_atom_site_fract_y
_atom_site_fract_z
_atom_site_U_iso_or_equiv
_atom_site_adp_type
_atom_site_occupancy
_atom_site_site_symmetry_order
_atom_site_calc_flag
_atom_site_refinement_flags_posn
_atom_site_refinement_flags_adp
_atom_site_refinement_flags_occupancy
_atom_site_disorder_assembly
_atom_site_disorder_group
C1 C 0.4614(4) 0.6065(4) 0.4166(5) 0.0312(14) Uani 1 1 d . . . . .
C2 C 0.4297(3) 0.4715(4) 0.4548(4) 0.0245(12) Uani 1 1 d D . . . .
C3 C 0.4810(3) 0.5510(4) 0.4622(4) 0.0259(12) Uani 1 1 d . . . . .
C4 C 0.5512(4) 0.5804(4) 0.5063(4) 0.0301(14) Uani 1 1 d D . . . .
C5 C 0.2752(5) 0.4281(7) 0.4809(7) 0.074(4) Uani 1 1 d D . . . .
H5A H 0.2229 0.4074 0.4563 0.111 Uiso 1 1 calc R U . . .
H5B H 0.2919 0.4789 0.5080 0.111 Uiso 1 1 calc R U . . .
H5C H 0.2745 0.3921 0.5255 0.111 Uiso 1 1 calc R U . . .
C6 C 0.5832(13) 0.7051(8) 0.6108(9) 0.164(10) Uani 1 1 d D . . . .
H6A H 0.6056 0.7617 0.6150 0.246 Uiso 1 1 calc R U . . .
H6B H 0.6009 0.6868 0.6607 0.246 Uiso 1 1 calc R U . . .
H6C H 0.5263 0.6797 0.6116 0.246 Uiso 1 1 calc R U . . .
C7 C 0.3192(4) 0.5068(4) 0.0854(4) 0.0298(13) Uani 1 1 d D U . . .
C8 C 0.3268(6) 0.4600(5) 0.0142(5) 0.038(4) Uani 0.594(5) 1 d DG U P A 1
C9 C 0.3077(6) 0.3831(5) 0.0272(4) 0.033(2) Uani 0.594(5) 1 d DG U P A 1
C10 C 0.3245(5) 0.3441(3) -0.0374(5) 0.030(2) Uani 0.594(5) 1 d DG U P A 1
C11 C 0.3604(4) 0.3821(4) -0.1150(4) 0.0287(19) Uani 0.594(5) 1 d DG U P A 1
C12 C 0.3794(4) 0.4590(4) -0.1280(4) 0.0282(19) Uani 0.594(5) 1 d DG U P A 1
C13 C 0.3627(5) 0.4980(3) -0.0634(5) 0.030(2) Uani 0.594(5) 1 d DG U P A 1
S3 S 0.2578(4) 0.3357(5) 0.1226(5) 0.0371(10) Uani 0.594(5) 1 d D U P A 1
S4 S 0.3061(3) 0.2469(2) -0.0205(3) 0.0500(11) Uani 0.594(5) 1 d D U P A 1
S5 S 0.4259(3) 0.5092(3) -0.2258(3) 0.0616(13) Uani 0.594(5) 1 d D U P A 1
S6 S 0.3868(3) 0.5962(3) -0.0732(3) 0.0393(10) Uani 0.594(5) 1 d D U P A 1
C14 C 0.3879(6) 0.3412(6) -0.1767(6) 0.025(2) Uani 0.594(5) 1 d D U P A 1
O9 O 0.3442(7) 0.2959(8) -0.2336(8) 0.044(3) Uani 0.594(5) 1 d D U P A 1
O10 O 0.4556(16) 0.361(2) -0.1679(17) 0.031(3) Uani 0.594(5) 1 d . U P A 1
C15 C 0.3344(10) 0.3417(15) 0.1892(10) 0.074(6) Uani 0.594(5) 1 d D U P A 1
H15A H 0.3665 0.3269 0.1544 0.111 Uiso 0.594(5) 1 calc R U P A 1
H15B H 0.3122 0.3063 0.2393 0.111 Uiso 0.594(5) 1 calc R U P A 1
H15C H 0.3665 0.3952 0.2105 0.111 Uiso 0.594(5) 1 calc R U P A 1
C16 C 0.2081(10) 0.1919(10) -0.055(2) 0.115(10) Uani 0.594(5) 1 d D U P A 1
H16A H 0.1902 0.1363 -0.0495 0.173 Uiso 0.594(5) 1 calc R U P A 1
H16B H 0.1755 0.2051 -0.0190 0.173 Uiso 0.594(5) 1 calc R U P A 1
H16C H 0.2042 0.2039 -0.1170 0.173 Uiso 0.594(5) 1 calc R U P A 1
C17 C 0.373(2) 0.4449(18) -0.3096(10) 0.20(2) Uani 0.594(5) 1 d D U P A 1
H17A H 0.3959 0.4688 -0.3665 0.306 Uiso 0.594(5) 1 calc R U P A 1
H17B H 0.3757 0.3970 -0.3028 0.306 Uiso 0.594(5) 1 calc R U P A 1
H17C H 0.3191 0.4326 -0.3070 0.306 Uiso 0.594(5) 1 calc R U P A 1
C18 C 0.4894(7) 0.6454(9) -0.0643(11) 0.066(5) Uani 0.594(5) 1 d D U P A 1
H18A H 0.5100 0.7017 -0.0689 0.100 Uiso 0.594(5) 1 calc R U P A 1
H18B H 0.5041 0.6334 -0.0074 0.100 Uiso 0.594(5) 1 calc R U P A 1
H18C H 0.5109 0.6284 -0.1117 0.100 Uiso 0.594(5) 1 calc R U P A 1
C8B C 0.3197(12) 0.4556(10) 0.0073(9) 0.043(5) Uani 0.406(5) 1 d DG U P A 2
C9B C 0.2909(13) 0.3767(11) 0.0222(8) 0.070(7) Uani 0.406(5) 1 d DG U P A 2
C10B C 0.2731(13) 0.3261(8) -0.0484(13) 0.113(9) Uani 0.406(5) 1 d DG U P A 2
C11B C 0.2841(12) 0.3543(10) -0.1338(10) 0.092(5) Uani 0.406(5) 1 d DG U P A 2
C12B C 0.3128(12) 0.4332(11) -0.1488(8) 0.109(8) Uani 0.406(5) 1 d DG U P A 2
C13B C 0.3307(11) 0.4838(8) -0.0782(11) 0.060(5) Uani 0.406(5) 1 d DG U P A 2
C14B C 0.2627(15) 0.300(2) -0.216(2) 0.113(8) Uani 0.406(5) 1 d D U P A 2
O9B O 0.3186(15) 0.289(2) -0.235(2) 0.139(15) Uani 0.406(5) 1 d D U P A 2
O10B O 0.2021(13) 0.2768(18) -0.2622(18) 0.143(12) Uani 0.406(5) 1 d D U P A 2
O10W O 0.540(2) 0.639(3) 0.150(3) 0.031(3) Uani 0.406(5) 1 d D . P A 2
H10A H 0.527(4) 0.598(6) 0.120(11) 0.046 Uiso 0.406(5) 1 d D U P A 2
H10B H 0.588(3) 0.663(7) 0.152(5) 0.046 Uiso 0.406(5) 1 d D U P A 2
S6B S 0.3588(5) 0.5841(6) -0.0951(6) 0.054(2) Uani 0.406(5) 1 d D U P A 2
C16B C 0.3176(17) 0.2254(18) 0.016(2) 0.124(11) Uani 0.406(5) 1 d D U P A 2
H16D H 0.3052 0.1719 0.0282 0.185 Uiso 0.406(5) 1 calc R U P A 2
H16E H 0.3627 0.2505 -0.0230 0.185 Uiso 0.406(5) 1 calc R U P A 2
H16F H 0.3297 0.2544 0.0717 0.185 Uiso 0.406(5) 1 calc R U P A 2
S4B S 0.2371(10) 0.2245(7) -0.0338(11) 0.151(5) Uani 0.406(5) 1 d D U P A 2
S3B S 0.2764(9) 0.3440(10) 0.1390(11) 0.085(5) Uani 0.406(5) 1 d D U P A 2
S5B S 0.3225(7) 0.4700(9) -0.2642(6) 0.137(5) Uani 0.406(5) 1 d D U P A 2
C15B C 0.3730(14) 0.381(2) 0.1708(17) 0.101(10) Uani 0.406(5) 1 d D U P A 2
H15D H 0.4069 0.4018 0.1193 0.152 Uiso 0.406(5) 1 calc R U P A 2
H15E H 0.3793 0.3394 0.1972 0.152 Uiso 0.406(5) 1 calc R U P A 2
H15F H 0.3872 0.4227 0.2139 0.152 Uiso 0.406(5) 1 calc R U P A 2
C17B C 0.4202(13) 0.499(2) -0.282(2) 0.125(12) Uani 0.406(5) 1 d D U P A 2
H17D H 0.4353 0.5207 -0.3412 0.187 Uiso 0.406(5) 1 calc R U P A 2
H17E H 0.4524 0.5393 -0.2386 0.187 Uiso 0.406(5) 1 calc R U P A 2
H17F H 0.4279 0.4544 -0.2753 0.187 Uiso 0.406(5) 1 calc R U P A 2
C18B C 0.4602(10) 0.6309(15) -0.086(4) 0.14(2) Uani 0.406(5) 1 d D U P A 2
H18D H 0.4822 0.6871 -0.0942 0.217 Uiso 0.406(5) 1 calc R U P A 2
H18E H 0.4743 0.6211 -0.0276 0.217 Uiso 0.406(5) 1 calc R U P A 2
H18F H 0.4809 0.6109 -0.1309 0.217 Uiso 0.406(5) 1 calc R U P A 2
Eu1 Eu 0.44228(2) 0.66051(2) 0.21252(2) 0.01757(7) Uani 1 1 d D . . . .
Eu2 Eu 0.3333 0.6667 0.41665(3) 0.01939(11) Uani 1 3 d S T P A .
O1 O 0.4824(3) 0.6223(3) 0.3390(3) 0.0371(12) Uani 1 1 d . . . . .
O2 O 0.4245(3) 0.6314(3) 0.4590(3) 0.0379(12) Uani 1 1 d . . . . .
O3 O 0.3257(2) 0.5834(2) 0.3011(2) 0.0185(8) Uani 1 1 d . . . . .
H3 H 0.3226 0.5345 0.3235 0.028 Uiso 1 1 calc R U . A .
O4 O 0.3333 0.6667 0.1520(4) 0.0200(13) Uani 1 3 d S T P A .
H4 H 0.3333 0.6667 0.0863 0.030 Uiso 1 3 calc R U P . .
O5 O 0.5707(3) 0.7742(3) 0.2647(3) 0.0314(10) Uani 1 1 d D . . . .
H5D H 0.598(3) 0.8226(11) 0.2685(17) 0.047 Uiso 1 1 d D U . . .
H5E H 0.6010(18) 0.7561(18) 0.272(5) 0.047 Uiso 1 1 d D U . . .
O6 O 0.3464(6) 0.6846(10) 0.5750(6) 0.031(5) Uani 0.3333 1 d D U P A -1
H6D H 0.3692 0.6707 0.6115 0.047 Uiso 0.3333 1 d DR U P A -1
H6E H 0.3277 0.7073 0.6044 0.047 Uiso 0.3333 1 d DR U P A -1
O7 O 0.2565(2) 0.5048(2) 0.0966(3) 0.0283(10) Uani 1 1 d . . . . .
O8 O 0.3792(3) 0.5436(3) 0.1292(4) 0.0434(13) Uani 1 1 d . . . . .
S1 S 0.34209(10) 0.43902(10) 0.39451(12) 0.0338(4) Uani 1 1 d . . . . .
S2 S 0.61332(15) 0.68241(12) 0.5131(2) 0.0686(9) Uani 1 1 d . . . . .

loop_
_atom_site_aniso_label
_atom_site_aniso_U_11
_atom_site_aniso_U_22
_atom_site_aniso_U_33
_atom_site_aniso_U_23
_atom_site_aniso_U_13
_atom_site_aniso_U_12
C1 0.024(3) 0.024(3) 0.042(4) 0.000(3) -0.011(3) 0.009(3)
C2 0.022(3) 0.026(3) 0.027(3) 0.005(2) -0.006(2) 0.014(2)
C3 0.021(3) 0.025(3) 0.029(3) 0.006(2) -0.006(2) 0.010(2)
C4 0.030(3) 0.024(3) 0.040(4) 0.005(3) -0.006(3) 0.016(3)
C5 0.030(4) 0.118(10) 0.070(7) 0.041(6) 0.010(4) 0.034(6)
C6 0.34(3) 0.087(11) 0.099(11) -0.040(9) -0.099(15) 0.137(16)
C7 0.026(3) 0.025(3) 0.037(3) -0.008(2) 0.006(2) 0.012(3)
C8 0.049(11) 0.031(5) 0.038(5) -0.008(3) 0.012(5) 0.022(5)
C9 0.032(6) 0.031(5) 0.038(4) -0.008(3) 0.009(4) 0.017(4)
C10 0.021(4) 0.034(4) 0.037(4) -0.015(3) 0.002(3) 0.015(4)
C11 0.025(4) 0.039(4) 0.030(4) -0.013(3) -0.003(3) 0.022(4)
C12 0.027(5) 0.041(4) 0.026(4) -0.014(3) -0.007(3) 0.023(4)
C13 0.027(5) 0.032(4) 0.033(4) -0.009(3) 0.006(4) 0.016(4)
S3 0.0388(19) 0.0257(18) 0.046(2) -0.0051(16) 0.0120(16) 0.0154(15)
S4 0.057(2) 0.0346(18) 0.062(3) -0.0094(16) 0.0171(19) 0.0260(18)
S5 0.093(3) 0.081(3) 0.0316(19) 0.0091(18) 0.0162(19) 0.059(3)
S6 0.045(3) 0.0365(18) 0.038(3) -0.0035(15) 0.0111(18) 0.0216(19)
C14 0.024(4) 0.040(5) 0.022(4) -0.015(4) -0.003(3) 0.024(4)
O9 0.039(5) 0.065(6) 0.050(5) -0.040(5) -0.021(4) 0.042(5)
O10 0.027(4) 0.045(3) 0.027(11) -0.003(7) -0.002(5) 0.023(3)
C15 0.070(10) 0.12(2) 0.057(8) 0.003(9) 0.011(7) 0.068(13)
C16 0.067(9) 0.070(12) 0.19(3) -0.051(14) -0.019(11) 0.020(8)
C17 0.25(3) 0.21(3) 0.068(11) -0.040(13) -0.010(14) 0.05(2)
C18 0.043(6) 0.077(10) 0.059(9) -0.029(7) 0.029(5) 0.015(6)
C8B 0.038(13) 0.048(7) 0.048(6) -0.029(4) -0.002(6) 0.026(7)
C9B 0.082(17) 0.045(7) 0.080(8) -0.023(5) 0.012(7) 0.029(8)
C10B 0.15(3) 0.085(8) 0.107(8) -0.062(6) -0.007(8) 0.055(10)
C11B 0.068(13) 0.117(9) 0.107(8) -0.060(6) -0.015(7) 0.059(9)
C12B 0.14(2) 0.128(9) 0.072(7) -0.057(6) -0.019(7) 0.080(9)
C13B 0.066(14) 0.082(8) 0.048(6) -0.019(5) 0.002(6) 0.048(8)
C14B 0.069(12) 0.150(17) 0.129(12) -0.090(12) -0.021(10) 0.061(13)
O9B 0.072(14) 0.19(3) 0.17(2) -0.14(2) -0.040(14) 0.073(17)
O10B 0.068(12) 0.21(3) 0.166(18) -0.13(2) -0.054(13) 0.077(16)
O10W 0.027(4) 0.045(3) 0.027(11) -0.003(7) -0.002(5) 0.023(3)
S6B 0.058(5) 0.082(5) 0.036(4) 0.004(3) 0.007(3) 0.046(4)
C16B 0.118(18) 0.08(2) 0.14(2) 0.010(17) 0.072(15) 0.026(16)
S4B 0.161(14) 0.071(6) 0.205(12) -0.074(6) 0.009(10) 0.045(7)
S3B 0.126(12) 0.060(8) 0.088(7) 0.005(5) 0.040(6) 0.060(9)
S5B 0.165(9) 0.286(13) 0.051(4) -0.041(6) -0.018(4) 0.182(10)
C15B 0.126(15) 0.11(3) 0.092(16) -0.011(15) 0.029(12) 0.073(16)
C17B 0.158(15) 0.20(3) 0.10(2) 0.00(2) -0.010(13) 0.155(18)
C18B 0.070(11) 0.110(19) 0.26(6) -0.03(2) -0.008(11) 0.049(10)
Eu1 0.01734(13) 0.01805(13) 0.01886(13) 0.00272(10) 0.00270(10) 0.01000(11)
Eu2 0.02238(15) 0.02238(15) 0.0134(2) 0.000 0.000 0.01119(8)
O1 0.030(3) 0.040(3) 0.045(3) 0.018(2) 0.001(2) 0.021(2)
O2 0.048(3) 0.040(3) 0.037(3) -0.006(2) -0.018(2) 0.031(3)
O3 0.023(2) 0.0167(18) 0.0184(19) 0.0023(14) -0.0002(14) 0.0123(16)
O4 0.021(2) 0.021(2) 0.018(3) 0.000 0.000 0.0105(10)
O5 0.021(2) 0.026(2) 0.048(3) -0.005(2) -0.0009(19) 0.0119(19)
O6 0.038(8) 0.039(9) 0.009(4) 0.007(5) 0.005(7) 0.014(6)
O7 0.021(2) 0.023(2) 0.037(2) -0.0091(18) 0.0063(17) 0.0082(18)
O8 0.034(3) 0.036(3) 0.066(4) -0.015(3) -0.010(2) 0.022(2)
S1 0.0280(8) 0.0282(8) 0.0439(10) 0.0066(7) -0.0125(7) 0.0132(7)
S2 0.0556(14) 0.0249(9) 0.116(2) 0.0054(11) -0.0496(14) 0.0128(9)

loop_
_atom_type_symbol
_atom_type_description
_atom_type_scat_dispersion_real
_atom_type_scat_dispersion_imag
_atom_type_scat_source
C C 0.0033 0.0016 'International Tables Vol C Tables 4.2.6.8 and 6.1.1.4'
H H 0.0000 0.0000 'International Tables Vol C Tables 4.2.6.8 and 6.1.1.4'
O O 0.0106 0.0060 'International Tables Vol C Tables 4.2.6.8 and 6.1.1.4'
S S 0.1246 0.1234 'International Tables Vol C Tables 4.2.6.8 and 6.1.1.4'
Eu Eu -0.1578 3.6682 'International Tables Vol C Tables 4.2.6.8 and 6.1.1.4'

loop_
_geom_angle_atom_site_label_1
_geom_angle_atom_site_label_2
_geom_angle_atom_site_label_3
_geom_angle
_geom_angle_site_symmetry_1
_geom_angle_site_symmetry_3
O1 C1 O2 125.6(6) . .
O1 C1 C3 116.6(6) . .
O2 C1 C3 117.8(6) . .
C3 C2 C4 119.3(5) . 4_666
C3 C2 S1 118.8(4) . .
C4 C2 S1 121.9(5) 4_666 .
C4 C3 C2 121.9(5) . .
C4 C3 C1 119.2(5) . .
C2 C3 C1 118.9(5) . .
C3 C4 C2 118.8(6) . 4_666
C3 C4 S2 119.2(5) . .
C2 C4 S2 121.9(5) 4_666 .
S1 C5 H5A 109.5 . .
S1 C5 H5B 109.5 . .
H5A C5 H5B 109.5 . .
S1 C5 H5C 109.5 . .
H5A C5 H5C 109.5 . .
H5B C5 H5C 109.5 . .
S2 C6 H6A 109.5 . .
S2 C6 H6B 109.5 . .
H6A C6 H6B 109.5 . .
S2 C6 H6C 109.5 . .
H6A C6 H6C 109.5 . .
H6B C6 H6C 109.5 . .
O8 C7 O7 126.9(6) . .
O8 C7 C8 113.3(7) . .
O7 C7 C8 119.8(7) . .
O8 C7 C8B 118.5(9) . .
O7 C7 C8B 114.6(9) . .
C9 C8 C13 120.0 . .
C9 C8 C7 121.7(6) . .
C13 C8 C7 117.8(6) . .
C8 C9 C10 120.0 . .
C8 C9 S3 118.6(6) . .
C10 C9 S3 121.2(6) . .
C11 C10 C9 120.0 . .
C11 C10 S4 118.5(4) . .
C9 C10 S4 121.4(5) . .
C10 C11 C12 120.0 . .
C10 C11 C14 117.5(6) . .
C12 C11 C14 121.9(6) . .
C13 C12 C11 120.0 . .
C13 C12 S5 118.9(4) . .
C11 C12 S5 121.1(4) . .
C12 C13 C8 120.0 . .
C12 C13 S6 123.1(5) . .
C8 C13 S6 116.9(5) . .
C9 S3 C15 101.7(7) . .
C16 S4 C10 101.0(7) . .
C17 S5 C12 104.6(9) . .
C13 S6 C18 101.8(6) . .
O10 C14 O9 125.2(15) . .
O10 C14 C11 113.6(15) . .
O9 C14 C11 121.0(9) . .
C14 O10 Eu1 146(2) . 4_665
S3 C15 H15A 109.5 . .
S3 C15 H15B 109.5 . .
H15A C15 H15B 109.5 . .
S3 C15 H15C 109.5 . .
H15A C15 H15C 109.5 . .
H15B C15 H15C 109.5 . .
S4 C16 H16A 109.5 . .
S4 C16 H16B 109.5 . .
H16A C16 H16B 109.5 . .
S4 C16 H16C 109.5 . .
H16A C16 H16C 109.5 . .
H16B C16 H16C 109.5 . .
S5 C17 H17A 109.5 . .
S5 C17 H17B 109.5 . .
H17A C17 H17B 109.5 . .
S5 C17 H17C 109.5 . .
H17A C17 H17C 109.5 . .
H17B C17 H17C 109.5 . .
S6 C18 H18A 109.5 . .
S6 C18 H18B 109.5 . .
H18A C18 H18B 109.5 . .
S6 C18 H18C 109.5 . .
H18A C18 H18C 109.5 . .
H18B C18 H18C 109.5 . .
C9B C8B C13B 120.0 . .
C9B C8B C7 118.2(12) . .
C13B C8B C7 120.0(12) . .
C10B C9B C8B 120.0 . .
C10B C9B S3B 123.1(12) . .
C8B C9B S3B 116.9(12) . .
C11B C10B C9B 120.0 . .
C11B C10B S4B 117.7(12) . .
C9B C10B S4B 122.3(12) . .
C10B C11B C12B 120.0 . .
C10B C11B C14B 122(2) . .
C12B C11B C14B 118(2) . .
C13B C12B C11B 120.0 . .
C13B C12B S5B 120.2(12) . .
C11B C12B S5B 119.7(12) . .
C12B C13B C8B 120.0 . .
C12B C13B S6B 121.1(11) . .
C8B C13B S6B 118.7(11) . .
O9B C14B O10B 124(2) . .
O9B C14B C11B 110.1(18) . .
O10B C14B C11B 125.1(19) . .
Eu1 O10W H10A 120(4) . .
Eu1 O10W H10B 133(6) . .
H10A O10W H10B 107(3) . .
C18B S6B C13B 102.4(10) . .
S4B C16B H16D 109.5 . .
S4B C16B H16E 109.5 . .
H16D C16B H16E 109.5 . .
S4B C16B H16F 109.5 . .
H16D C16B H16F 109.5 . .
H16E C16B H16F 109.5 . .
C16B S4B C10B 101.1(11) . .
C15B S3B C9B 99.9(11) . .
C17B S5B C12B 98.8(10) . .
S3B C15B H15D 109.5 . .
S3B C15B H15E 109.5 . .
H15D C15B H15E 109.5 . .
S3B C15B H15F 109.5 . .
H15D C15B H15F 109.5 . .
H15E C15B H15F 109.5 . .
S5B C17B H17D 109.5 . .
S5B C17B H17E 109.5 . .
H17D C17B H17E 109.5 . .
S5B C17B H17F 109.5 . .
H17D C17B H17F 109.5 . .
H17E C17B H17F 109.5 . .
S6B C18B H18D 109.5 . .
S6B C18B H18E 109.5 . .
H18D C18B H18E 109.5 . .
S6B C18B H18F 109.5 . .
H18D C18B H18F 109.5 . .
H18E C18B H18F 109.5 . .
O1 Eu1 O3 88.72(16) . 2_665
O1 Eu1 O7 140.05(16) . 2_665
O3 Eu1 O7 93.83(15) 2_665 2_665
O1 Eu1 O10 73.7(7) . 4_665
O3 Eu1 O10 142.0(7) 2_665 4_665
O7 Eu1 O10 80.2(9) 2_665 4_665
O1 Eu1 O8 102.72(19) . .
O3 Eu1 O8 142.10(16) 2_665 .
O7 Eu1 O8 99.41(19) 2_665 .
O10 Eu1 O8 75.6(7) 4_665 .
O1 Eu1 O10W 80.5(11) . .
O3 Eu1 O10W 146.2(11) 2_665 .
O7 Eu1 O10W 75.5(14) 2_665 .
O8 Eu1 O10W 71.7(11) . .
O1 Eu1 O4 141.94(18) . .
O3 Eu1 O4 71.07(15) 2_665 .
O7 Eu1 O4 75.03(15) 2_665 .
O10 Eu1 O4 140.3(5) 4_665 .
O8 Eu1 O4 78.32(14) . .
O10W Eu1 O4 133.2(9) . .
O1 Eu1 O3 73.29(15) . .
O3 Eu1 O3 69.65(18) 2_665 .
O7 Eu1 O3 144.13(14) 2_665 .
O10 Eu1 O3 132.3(10) 4_665 .
O8 Eu1 O3 79.17(17) . .
O10W Eu1 O3 135.0(15) . .
O4 Eu1 O3 69.56(15) . .
O1 Eu1 O5 71.30(17) . .
O3 Eu1 O5 71.07(14) 2_665 .
O7 Eu1 O5 71.95(16) 2_665 .
O10 Eu1 O5 71.4(8) 4_665 .
O8 Eu1 O5 146.84(16) . .
O10W Eu1 O5 75.1(11) . .
O4 Eu1 O5 126.98(11) . .
O3 Eu1 O5 126.73(14) . .
O1 Eu1 Eu2 68.41(13) . .
O3 Eu1 Eu2 36.02(9) 2_665 .
O7 Eu1 Eu2 128.64(11) 2_665 .
O10 Eu1 Eu2 141.9(6) 4_665 .
O8 Eu1 Eu2 115.79(14) . .
O10W Eu1 Eu2 148.8(10) . .
O4 Eu1 Eu2 76.91(15) . .
O3 Eu1 Eu2 36.67(9) . .
O5 Eu1 Eu2 92.84(11) . .
O1 Eu1 Eu1 124.88(13) . 2_665
O3 Eu1 Eu1 37.36(9) 2_665 2_665
O7 Eu1 Eu1 72.15(10) 2_665 2_665
O10 Eu1 Eu1 151.5(10) 4_665 2_665
O8 Eu1 Eu1 115.12(12) . 2_665
O10W Eu1 Eu1 147.6(14) . 2_665
O4 Eu1 Eu1 36.86(8) . 2_665
O3 Eu1 Eu1 76.14(9) . 2_665
O5 Eu1 Eu1 93.14(10) . 2_665
Eu2 Eu1 Eu1 59.729(6) . 2_665
O1 Eu1 Eu1 108.44(12) . 3_565
O3 Eu1 Eu1 77.01(9) 2_665 3_565
O7 Eu1 Eu1 110.98(11) 2_665 3_565
O10 Eu1 Eu1 140.3(8) 4_665 3_565
O8 Eu1 Eu1 65.09(13) . 3_565
O10W Eu1 Eu1 136.8(11) . 3_565
O4 Eu1 Eu1 36.86(8) . 3_565
O3 Eu1 Eu1 35.77(9) . 3_565
O5 Eu1 Eu1 148.07(10) . 3_565
Eu2 Eu1 Eu1 59.728(6) . 3_565
Eu1 Eu1 Eu1 60.0 2_665 3_565
O2 Eu2 O2 112.66(11) . 2_665
O2 Eu2 O2 112.66(11) . 3_565
O2 Eu2 O2 112.66(11) 2_665 3_565
O2 Eu2 O3 89.75(17) . 2_665
O2 Eu2 O3 77.55(15) 2_665 2_665
O2 Eu2 O3 146.79(16) 3_565 2_665
O2 Eu2 O3 77.55(15) . .
O2 Eu2 O3 146.79(16) 2_665 .
O2 Eu2 O3 89.75(17) 3_565 .
O3 Eu2 O3 70.80(14) 2_665 .
O2 Eu2 O3 146.79(16) . 3_565
O2 Eu2 O3 89.75(17) 2_665 3_565
O2 Eu2 O3 77.55(15) 3_565 3_565
O3 Eu2 O3 70.80(14) 2_665 3_565
O3 Eu2 O3 70.80(14) . 3_565
O2 Eu2 O6 74.2(3) . .
O2 Eu2 O6 67.4(4) 2_665 .
O2 Eu2 O6 80.4(3) 3_565 .
O3 Eu2 O6 130.9(3) 2_665 .
O3 Eu2 O6 143.5(4) . .
O3 Eu2 O6 138.8(3) 3_565 .
O2 Eu2 Eu1 127.31(14) . 2_665
O2 Eu2 Eu1 71.32(13) 2_665 2_665
O2 Eu2 Eu1 112.87(12) 3_565 2_665
O3 Eu2 Eu1 38.09(9) 2_665 2_665
O3 Eu2 Eu1 77.56(9) . 2_665
O3 Eu2 Eu1 35.81(9) 3_565 2_665
O6 Eu2 Eu1 138.5(4) . 2_665
O2 Eu2 Eu1 112.87(12) . 3_565
O2 Eu2 Eu1 127.31(14) 2_665 3_565
O2 Eu2 Eu1 71.32(13) 3_565 3_565
O3 Eu2 Eu1 77.56(9) 2_665 3_565
O3 Eu2 Eu1 35.81(9) . 3_565
O3 Eu2 Eu1 38.09(9) 3_565 3_565
O6 Eu2 Eu1 151.5(3) . 3_565
Eu1 Eu2 Eu1 60.543(11) 2_665 3_565
O2 Eu2 Eu1 71.32(13) . .
O2 Eu2 Eu1 112.87(12) 2_665 .
O2 Eu2 Eu1 127.31(14) 3_565 .
O3 Eu2 Eu1 35.81(9) 2_665 .
O3 Eu2 Eu1 38.09(9) . .
O3 Eu2 Eu1 77.56(9) 3_565 .
O6 Eu2 Eu1 142.2(2) . .
Eu1 Eu2 Eu1 60.542(11) 2_665 .
Eu1 Eu2 Eu1 60.543(11) 3_565 .
C1 O1 Eu1 137.6(4) . .
C1 O2 Eu2 132.2(4) . .
Eu1 O3 Eu2 108.17(15) 3_565 .
Eu1 O3 Eu1 106.87(14) 3_565 .
Eu2 O3 Eu1 105.24(15) . .
Eu1 O3 H3 112.1 3_565 .
Eu2 O3 H3 112.1 . .
Eu1 O3 H3 112.1 . .
Eu1 O4 Eu1 106.28(16) . 2_665
Eu1 O4 Eu1 106.28(16) . 3_565
Eu1 O4 Eu1 106.28(16) 2_665 3_565
Eu1 O4 H4 112.5 . .
Eu1 O4 H4 112.5 2_665 .
Eu1 O4 H4 112.5 3_565 .
Eu1 O5 H5D 146(4) . .
Eu1 O5 H5E 106.1(17) . .
H5D O5 H5E 106(3) . .
Eu2 O6 H6D 129.7 . .
Eu2 O6 H6E 124.2 . .
H6D O6 H6E 106.1 . .
C7 O7 Eu1 129.0(4) . 3_565
C7 O8 Eu1 138.3(4) . .
C2 S1 C5 101.2(4) . .
C6 S2 C4 102.3(6) . .

loop_
_geom_bond_atom_site_label_1
_geom_bond_atom_site_label_2
_geom_bond_distance
_geom_bond_site_symmetry_2
C1 O1 1.239(8) .
C1 O2 1.249(8) .
C1 C3 1.506(9) .
C2 C3 1.389(8) .
C2 C4 1.394(8) 4_666
C2 S1 1.777(6) .
C3 C4 1.386(8) .
C4 C2 1.394(8) 4_666
C4 S2 1.769(7) .
C5 S1 1.803(9) .
C5 H5A 0.9800 .
C5 H5B 0.9800 .
C5 H5C 0.9800 .
C6 S2 1.744(16) .
C6 H6A 0.9800 .
C6 H6B 0.9800 .
C6 H6C 0.9800 .
C7 O8 1.235(8) .
C7 O7 1.237(7) .
C7 C8 1.482(7) .
C7 C8B 1.567(10) .
C8 C9 1.3900 .
C8 C13 1.3900 .
C9 C10 1.3900 .
C9 S3 1.743(10) .
C10 C11 1.3900 .
C10 S4 1.792(7) .
C11 C12 1.3900 .
C11 C14 1.510(9) .
C12 C13 1.3900 .
C12 S5 1.772(7) .
C13 S6 1.765(7) .
S3 C15 1.780(12) .
S4 C16 1.769(14) .
S5 C17 1.735(15) .
S6 C18 1.768(12) .
C14 O10 1.20(3) .
C14 O9 1.237(12) .
O10 Eu1 2.37(3) 4_665
C15 H15A 0.9800 .
C15 H15B 0.9800 .
C15 H15C 0.9800 .
C16 H16A 0.9800 .
C16 H16B 0.9800 .
C16 H16C 0.9800 .
C17 H17A 0.9800 .
C17 H17B 0.9800 .
C17 H17C 0.9800 .
C18 H18A 0.9800 .
C18 H18B 0.9800 .
C18 H18C 0.9800 .
C8B C9B 1.3900 .
C8B C13B 1.3900 .
C9B C10B 1.3900 .
C9B S3B 1.86(2) .
C10B C11B 1.3900 .
C10B S4B 1.783(18) .
C11B C12B 1.3900 .
C11B C14B 1.562(15) .
C12B C13B 1.3900 .
C12B S5B 1.876(17) .
C13B S6B 1.796(16) .
C14B O9B 1.261(17) .
C14B O10B 1.268(17) .
O10W Eu1 2.38(4) .
O10W H10A 0.84(2) .
O10W H10B 0.84(2) .
S6B C18B 1.749(16) .
C16B S4B 1.761(16) .
C16B H16D 0.9800 .
C16B H16E 0.9800 .
C16B H16F 0.9800 .
S3B C15B 1.744(16) .
S5B C17B 1.743(15) .
C15B H15D 0.9800 .
C15B H15E 0.9800 .
C15B H15F 0.9800 .
C17B H17D 0.9800 .
C17B H17E 0.9800 .
C17B H17F 0.9800 .
C18B H18D 0.9800 .
C18B H18E 0.9800 .
C18B H18F 0.9800 .
Eu1 O1 2.349(5) .
Eu1 O3 2.353(4) 2_665
Eu1 O7 2.363(4) 2_665
Eu1 O10 2.37(3) 4_665
Eu1 O8 2.376(5) .
Eu1 O4 2.407(3) .
Eu1 O3 2.443(4) .
Eu1 O5 2.542(4) .
Eu1 Eu2 3.8210(6) .
Eu1 Eu1 3.8523(5) 2_665
Eu1 Eu1 3.8523(5) 3_565
Eu2 O2 2.332(5) .
Eu2 O2 2.332(5) 2_665
Eu2 O2 2.332(5) 3_565
Eu2 O3 2.365(4) 2_665
Eu2 O3 2.365(4) .
Eu2 O3 2.365(4) 3_565
Eu2 O6 2.431(10) .
Eu2 Eu1 3.8210(6) 2_665
Eu2 Eu1 3.8210(6) 3_565
O3 Eu1 2.353(4) 3_565
O3 H3 1.0000 .
O4 Eu1 2.407(3) 2_665
O4 Eu1 2.407(3) 3_565
O4 H4 1.0000 .
O5 H5D 0.84(2) .
O5 H5E 0.846(19) .
O6 H6D 0.8451 .
O6 H6E 0.8415 .
O7 Eu1 2.363(4) 3_565

loop_
_geom_hbond_atom_site_label_D
_geom_hbond_atom_site_label_H
_geom_hbond_atom_site_label_A
_geom_hbond_distance_DH
_geom_hbond_distance_HA
_geom_hbond_distance_DA
_geom_hbond_angle_DHA
_geom_hbond_site_symmetry_A
O3 H3 S1 1.00 2.37 3.354(4) 166.6 .
C5 H5A S2 0.98 2.99 3.777(8) 137.8 3_565
C15 H15A S4 0.98 3.02 3.60(2) 119.1 .
C17 H17B O9 0.98 2.07 2.95(4) 149.1 .
C18 H18C S5 0.98 2.73 3.394(15) 125.4 .
O10W H10B O9B 0.84(2) 2.04(2) 2.76(4) 144(8) 4_665
C16B H16F S3B 0.98 2.68 3.41(4) 130.9 .
C15B H15F S1 0.98 2.96 3.74(3) 137.6 .
C18B H18D S6B 0.98 2.65 3.38(3) 131.3 2_665
O3 H3 S1 1.00 2.37 3.354(4) 166.6 .
O5 H5D S3 0.84(2) 2.820(18) 3.359(10) 123.9(19) 2_665
O5 H5D S3B 0.84(2) 2.73(3) 3.326(18) 130(2) 2_665
O5 H5D S1 0.84(2) 2.820(18) 3.312(5) 119.4(17) 2_665
O5 H5E O9 0.846(19) 1.93(4) 2.710(11) 153(7) 4_665
O5 H5E O9B 0.846(19) 2.26(4) 3.06(2) 157(7) 4_665

loop_
_geom_torsion_atom_site_label_1
_geom_torsion_atom_site_label_2
_geom_torsion_atom_site_label_3
_geom_torsion_atom_site_label_4
_geom_torsion
_geom_torsion_site_symmetry_1
_geom_torsion_site_symmetry_4
C4 C2 C3 C4 0.8(11) 4_666 .
S1 C2 C3 C4 -178.3(5) . .
C4 C2 C3 C1 177.4(6) 4_666 .
S1 C2 C3 C1 -1.7(9) . .
O1 C1 C3 C4 89.8(8) . .
O2 C1 C3 C4 -91.6(8) . .
O1 C1 C3 C2 -86.8(8) . .
O2 C1 C3 C2 91.8(8) . .
C2 C3 C4 C2 -0.8(11) . 4_666
C1 C3 C4 C2 -177.3(6) . 4_666
C2 C3 C4 S2 -179.8(5) . .
C1 C3 C4 S2 3.6(9) . .
O8 C7 C8 C9 91.3(8) . .
O7 C7 C8 C9 -87.5(8) . .
O8 C7 C8 C13 -81.0(8) . .
O7 C7 C8 C13 100.2(8) . .
C13 C8 C9 C10 0.0 . .
C7 C8 C9 C10 -172.1(9) . .
C13 C8 C9 S3 -176.3(8) . .
C7 C8 C9 S3 11.6(7) . .
C8 C9 C10 C11 0.0 . .
S3 C9 C10 C11 176.2(8) . .
C8 C9 C10 S4 176.3(6) . .
S3 C9 C10 S4 -7.5(8) . .
C9 C10 C11 C12 0.0 . .
S4 C10 C11 C12 -176.4(6) . .
C9 C10 C11 C14 171.1(8) . .
S4 C10 C11 C14 -5.3(8) . .
C10 C11 C12 C13 0.0 . .
C14 C11 C12 C13 -170.7(8) . .
C10 C11 C12 S5 179.5(6) . .
C14 C11 C12 S5 8.8(8) . .
C11 C12 C13 C8 0.0 . .
S5 C12 C13 C8 -179.5(6) . .
C11 C12 C13 S6 178.5(7) . .
S5 C12 C13 S6 -1.0(8) . .
C9 C8 C13 C12 0.0 . .
C7 C8 C13 C12 172.4(9) . .
C9 C8 C13 S6 -178.6(6) . .
C7 C8 C13 S6 -6.2(7) . .
C8 C9 S3 C15 -100.5(10) . .
C10 C9 S3 C15 83.3(10) . .
C11 C10 S4 C16 -96.3(12) . .
C9 C10 S4 C16 87.4(12) . .
C13 C12 S5 C17 -133.7(18) . .
C11 C12 S5 C17 46.9(18) . .
C12 C13 S6 C18 -70.0(8) . .
C8 C13 S6 C18 108.5(7) . .
C10 C11 C14 O10 -96(2) . .
C12 C11 C14 O10 75(2) . .
C10 C11 C14 O9 88.6(13) . .
C12 C11 C14 O9 -100.5(13) . .
O9 C14 O10 Eu1 -9(6) . 4_665
C11 C14 O10 Eu1 175(3) . 4_665
O8 C7 C8B C9B 96.2(11) . .
O7 C7 C8B C9B -83.2(12) . .
O8 C7 C8B C13B -99.0(12) . .
O7 C7 C8B C13B 81.6(14) . .
C13B C8B C9B C10B 0.0 . .
C7 C8B C9B C10B 164.8(15) . .
C13B C8B C9B S3B -178.8(16) . .
C7 C8B C9B S3B -14.0(15) . .
C8B C9B C10B C11B 0.0 . .
S3B C9B C10B C11B 178.8(17) . .
C8B C9B C10B S4B 179.3(16) . .
S3B C9B C10B S4B -2.0(17) . .
C9B C10B C11B C12B 0.0 . .
S4B C10B C11B C12B -179.3(16) . .
C9B C10B C11B C14B -178.1(18) . .
S4B C10B C11B C14B 2.6(19) . .
C10B C11B C12B C13B 0.0 . .
C14B C11B C12B C13B 178.2(18) . .
C10B C11B C12B S5B -176.8(15) . .
C14B C11B C12B S5B 1.4(17) . .
C11B C12B C13B C8B 0.0 . .
S5B C12B C13B C8B 176.8(15) . .
C11B C12B C13B S6B -173.8(14) . .
S5B C12B C13B S6B 3.0(14) . .
C9B C8B C13B C12B 0.0 . .
C7 C8B C13B C12B -164.5(15) . .
C9B C8B C13B S6B 173.9(14) . .
C7 C8B C13B S6B 9.4(16) . .
C10B C11B C14B O9B -86(4) . .
C12B C11B C14B O9B 96(4) . .
C10B C11B C14B O10B 102(4) . .
C12B C11B C14B O10B -76(5) . .
C12B C13B S6B C18B -100(2) . .
C8B C13B S6B C18B 86(2) . .
C11B C10B S4B C16B 114.0(18) . .
C9B C10B S4B C16B -65.3(19) . .
C10B C9B S3B C15B 108.0(18) . .
C8B C9B S3B C15B -73.2(19) . .
C13B C12B S5B C17B 87.4(19) . .
C11B C12B S5B C17B -95.8(19) . .
O2 C1 O1 Eu1 -25.9(11) . .
C3 C1 O1 Eu1 152.5(5) . .
O1 C1 O2 Eu2 30.7(10) . .
C3 C1 O2 Eu2 -147.8(5) . .
O8 C7 O7 Eu1 -7.2(11) . 3_565
C8 C7 O7 Eu1 171.3(5) . 3_565
C8B C7 O7 Eu1 172.1(8) . 3_565
O7 C7 O8 Eu1 -29.9(13) . .
C8 C7 O8 Eu1 151.5(6) . .
C8B C7 O8 Eu1 150.8(9) . .
C3 C2 S1 C5 -94.1(7) . .
C4 C2 S1 C5 86.8(7) 4_666 .
C3 C4 S2 C6 91.1(8) . .
C2 C4 S2 C6 -87.9(8) 4_666 .

loop_
_platon_squeeze_void_nr
_platon_squeeze_void_average_x
_platon_squeeze_void_average_y
_platon_squeeze_void_average_z
_platon_squeeze_void_volume
_platon_squeeze_void_count_electrons
_platon_squeeze_void_content
1 0.000 0.000 -0.016 1087 752 ' '
